data_1535941
loop_
_publ_author_name
'Iyer, R.G.'
'Kanatzidis, M.G.'
'Aitken, J.A.'

_publ_section_title
;
 Noncentrosymmetric cubic thio- and selenogermanates: A0.5 M1.75 Ge Q4 (A
 = Ag, Cu, Na; M = Pb, Eu; Q = S, Se)
;
_journal_name_full 'Solid State Sciences'
_journal_page_first 451
_journal_page_last 459
_journal_volume 6
_journal_year 2004
_chemical_formula_sum 'Ge Na0.5 Pb1.75 Se4'
_chemical_name_systematic 'Na0.5 Pb1.75 (Ge Se4)'
_space_group_IT_number 220
_symmetry_space_group_name_Hall 'I -4bd 2c 3'
_symmetry_space_group_name_H-M 'I -4 3 d'
_cell_angle_alpha 90
_cell_angle_beta 90
_cell_angle_gamma 90
_cell_formula_units_Z 16
_cell_length_a 14.662
_cell_length_b 14.662
_cell_length_c 14.662
_cell_volume 3151.952
_citation_journal_id_ASTM SSSCFJ
_cod_data_source_file Iyer_SSSCFJ_2004_1383.cif
_cod_data_source_block Ge1Na0.5Pb1.75Se4
_cod_original_formula_sum 'Ge1 Na0.5 Pb1.75 Se4'
_cod_database_code 1535941

loop_
_symmetry_equiv_pos_as_xyz
x,y,z
y+1/4,-x+3/4,-z+1/4
-x,-y+1/2,z
-y+3/4,x+3/4,-z+1/4
x,-y,-z+1/2
-y+1/4,-x+3/4,z+3/4
-x,y+1/2,-z+1/2
y+3/4,x+3/4,z+3/4
z,x,y
x+1/4,-z+3/4,-y+1/4
-z,-x+1/2,y
-x+3/4,z+3/4,-y+1/4
z,-x,-y+1/2
-x+1/4,-z+3/4,y+3/4
-z,x+1/2,-y+1/2
x+3/4,z+3/4,y+3/4
y,z,x
y,-z,-x+1/2
-z+1/4,-y+3/4,x+3/4
-y,z+1/2,-x+1/2
z+1/4,y+1/4,x+1/4
-y+1/2,-z,x+1/2
-z+1/4,y+1/4,-x+3/4
z+3/4,-y+1/4,-x+3/4
x+1/2,y+1/2,z+1/2
y+3/4,-x+5/4,-z+3/4
-x+1/2,-y+1,z+1/2
-y+5/4,x+5/4,-z+3/4
x+1/2,-y+1/2,-z+1
-y+3/4,-x+5/4,z+5/4
-x+1/2,y+1,-z+1
y+5/4,x+5/4,z+5/4
z+1/2,x+1/2,y+1/2
x+3/4,-z+5/4,-y+3/4
-z+1/2,-x+1,y+1/2
-x+5/4,z+5/4,-y+3/4
z+1/2,-x+1/2,-y+1
-x+3/4,-z+5/4,y+5/4
-z+1/2,x+1,-y+1
x+5/4,z+5/4,y+5/4
y+1/2,z+1/2,x+1/2
y+1/2,-z+1/2,-x+1
-z+3/4,-y+5/4,x+5/4
-y+1/2,z+1,-x+1
z+3/4,y+3/4,x+3/4
-y+1,-z+1/2,x+1
-z+3/4,y+3/4,-x+5/4
z+5/4,-y+3/4,-x+5/4

loop_
_atom_site_label
_atom_site_type_symbol
_atom_site_fract_x
_atom_site_fract_y
_atom_site_fract_z
_atom_site_occupancy
_atom_site_U_iso_or_equiv
Ge1 Ge+4 0.77617 0.77617 0.77617 1 0.0
Se2 Se-2 0.87838 0.67504 0.84769 1 0.0
Pb1 Pb+2 0.99066 1 0.75 1 0.0
Na1 Na+1 0.625 1 0.75 0.67 0.0
Pb2 Pb+2 0.6715 1 0.75 0.17 0.0
Se1 Se-2 0.93203 0.93203 0.93203 1 0.0
